data_4326684
loop_
_publ_author_name
'Maya El Ojaimi'
'Randolph P. Thummel'

_publ_section_title
;
 Polydentate Analogues of 8-Hydroxyquinoline and Their Complexes with
 Ruthenium
;
_journal_name_full 'Inorganic Chemistry'
_journal_page_first 10966
_journal_page_last 10973
_journal_paper_doi 10.1021/ic201524j
_journal_volume 50
_journal_year 2011
_chemical_formula_moiety 'C39 H35 N5 O2 Ru +, P F6 -, C3 H6 O, 0.5 C7 H8'
_chemical_formula_sum 'C45.5 H45 F6 N5 O3 P Ru'
_chemical_formula_weight 955.90
_chemical_name_systematic
; 
 ? 
;
_space_group_IT_number 2
_symmetry_cell_setting triclinic
_symmetry_space_group_name_Hall '-P 1'
_symmetry_space_group_name_H-M 'P -1'
_atom_sites_solution_hydrogens geom
_atom_sites_solution_primary direct
_atom_sites_solution_secondary difmap
_audit_creation_method SHELXL-97
_cell_angle_alpha 103.302(3)
_cell_angle_beta 98.448(3)
_cell_angle_gamma 99.987(3)
_cell_formula_units_Z 2
_cell_length_a 9.203(2)
_cell_length_b 15.110(3)
_cell_length_c 16.640(3)
_cell_measurement_reflns_used 2912
_cell_measurement_temperature 223(2)
_cell_measurement_theta_max 23.56
_cell_measurement_theta_min 1.28
_cell_volume 2175.2(8)
_computing_cell_refinement 'SAINT v7.12A (Bruker-Nonius, 2004)'
_computing_data_collection 'APEX2 v1.0-27 (Bruker-Nonius, 2005)'
_computing_data_reduction 'SAINT v7.12A (Bruker-Nonius, 2004)'
_computing_structure_refinement 'SHELXL v6.12 (G.M. Sheldrick, 2001)'
_computing_structure_solution 'SHELXS v6.12 (G.M. Sheldrick, 2001)'
_diffrn_ambient_temperature 223(2)
_diffrn_detector_area_resol_mean 4K
_diffrn_measured_fraction_theta_full 0.981
_diffrn_measured_fraction_theta_max 0.981
_diffrn_measurement_device_type 'Bruker APEX II CCD'
_diffrn_measurement_method CCD
_diffrn_radiation_monochromator graphite
_diffrn_radiation_source 'fine-focus sealed tube'
_diffrn_radiation_type MoK\a
_diffrn_radiation_wavelength 0.71073
_diffrn_reflns_av_R_equivalents 0.0666
_diffrn_reflns_av_sigmaI/netI 0.0761
_diffrn_reflns_limit_h_max 10
_diffrn_reflns_limit_h_min -10
_diffrn_reflns_limit_k_max 16
_diffrn_reflns_limit_k_min -16
_diffrn_reflns_limit_l_max 18
_diffrn_reflns_limit_l_min 0
_diffrn_reflns_number 9372
_diffrn_reflns_theta_full 23.56
_diffrn_reflns_theta_max 23.56
_diffrn_reflns_theta_min 1.28
_diffrn_standards_decay_% 0.0
_exptl_absorpt_coefficient_mu 0.469
_exptl_absorpt_correction_T_max 1.0000
_exptl_absorpt_correction_T_min 0.5769
_exptl_absorpt_correction_type empirical
_exptl_absorpt_process_details 'SAINT v7.12a'
_exptl_crystal_colour 'Dark carmine'
_exptl_crystal_density_diffrn 1.459
_exptl_crystal_description 'flat column'
_exptl_crystal_F_000 980
_exptl_crystal_size_max 0.35
_exptl_crystal_size_mid 0.20
_exptl_crystal_size_min 0.05
_refine_diff_density_max 1.024
_refine_diff_density_min -0.858
_refine_diff_density_rms 0.128
_refine_ls_extinction_method none
_refine_ls_goodness_of_fit_ref 1.091
_refine_ls_hydrogen_treatment noref
_refine_ls_matrix_type full
_refine_ls_number_parameters 511
_refine_ls_number_reflns 6355
_refine_ls_number_restraints 6
_refine_ls_restrained_S_all 1.091
_refine_ls_R_factor_all 0.1097
_refine_ls_R_factor_gt 0.0588
_refine_ls_shift/su_max 0.000
_refine_ls_shift/su_mean 0.000
_refine_ls_structure_factor_coef Fsqd
_refine_ls_weighting_details 'calc w=1/[\s^2^(Fo^2^)+(0.1243P)^2^+3.4807P] where P=(Fo^2^+2Fc^2^)/3'
_refine_ls_weighting_scheme calc
_refine_ls_wR_factor_gt 0.1631
_refine_ls_wR_factor_ref 0.2170
_reflns_number_gt 3821
_reflns_number_total 6355
_reflns_threshold_expression >4sigma(I)
_cod_data_source_file ic201524j_si_002.cif
_cod_data_source_block '[Ru(8b)(pic)2](PF6).C3H6O.0.5C7H8'
_cod_original_formula_sum 'C45.50 H45 F6 N5 O3 P Ru'
_cod_database_code 4326684

loop_
_symmetry_equiv_pos_as_xyz
'x, y, z'
'-x, -y, -z'

loop_
_atom_site_label
_atom_site_type_symbol
_atom_site_fract_x
_atom_site_fract_y
_atom_site_fract_z
_atom_site_U_iso_or_equiv
_atom_site_adp_type
_atom_site_occupancy
_atom_site_symmetry_multiplicity
_atom_site_calc_flag
_atom_site_refinement_flags
_atom_site_disorder_assembly
_atom_site_disorder_group
Ru Ru 0.42884(7) 0.30812(4) 0.31440(4) 0.0300(2) Uani 1 1 d . A .
O1 O 0.2863(6) 0.3650(4) 0.3826(3) 0.0383(13) Uani 1 1 d . . .
O2 O 0.5394(6) 0.3278(4) 0.4341(3) 0.0391(13) Uani 1 1 d . A .
N1 N 0.2477(7) 0.3186(4) 0.2185(4) 0.0324(15) Uani 1 1 d . . .
C2 C 0.1439(9) 0.3629(5) 0.2537(5) 0.0358(19) Uani 1 1 d . . .
C3 C 0.1704(9) 0.3891(5) 0.3419(5) 0.0377(19) Uani 1 1 d . . .
C4 C 0.0747(10) 0.4378(6) 0.3817(6) 0.046(2) Uani 1 1 d . . .
H4 H 0.0923 0.4588 0.4407 0.055 Uiso 1 1 calc R . .
C5 C -0.0491(10) 0.4551(6) 0.3320(6) 0.053(2) Uani 1 1 d . . .
H5 H -0.1145 0.4873 0.3592 0.064 Uiso 1 1 calc R . .
C6 C -0.0791(10) 0.4269(6) 0.2453(6) 0.050(2) Uani 1 1 d . . .
H6 H -0.1638 0.4392 0.2144 0.060 Uiso 1 1 calc R . .
C7 C 0.0183(9) 0.3793(6) 0.2034(6) 0.043(2) Uani 1 1 d . . .
C8 C 0.0008(10) 0.3461(6) 0.1160(6) 0.049(2) Uani 1 1 d . . .
H8 H -0.0825 0.3540 0.0804 0.059 Uiso 1 1 calc R . .
C9 C 0.1048(10) 0.3021(6) 0.0822(5) 0.046(2) Uani 1 1 d . . .
H9 H 0.0927 0.2797 0.0235 0.056 Uiso 1 1 calc R . .
C10 C 0.2290(9) 0.2905(5) 0.1353(5) 0.0351(18) Uani 1 1 d . . .
N11 N 0.4558(7) 0.2471(4) 0.1696(4) 0.0328(15) Uani 1 1 d . A .
C12 C 0.3529(9) 0.2501(5) 0.1057(5) 0.0343(18) Uani 1 1 d . . .
C13 C 0.3646(10) 0.2200(5) 0.0222(5) 0.040(2) Uani 1 1 d . A .
H13 H 0.2899 0.2242 -0.0210 0.048 Uiso 1 1 calc R . .
C14 C 0.4892(10) 0.1831(5) 0.0026(5) 0.039(2) Uani 1 1 d . . .
C15 C 0.5960(9) 0.1802(5) 0.0706(5) 0.0361(19) Uani 1 1 d . A .
H15 H 0.6814 0.1563 0.0609 0.043 Uiso 1 1 calc R . .
C16 C 0.5759(9) 0.2124(5) 0.1520(5) 0.0332(18) Uani 1 1 d . . .
N17 N 0.6365(7) 0.2546(4) 0.3009(4) 0.0314(14) Uani 1 1 d . . .
C18 C 0.6787(8) 0.2143(5) 0.2295(5) 0.0310(17) Uani 1 1 d . A .
C19 C 0.8124(9) 0.1807(6) 0.2321(5) 0.040(2) Uani 1 1 d . . .
H19 H 0.8394 0.1518 0.1818 0.048 Uiso 1 1 calc R A .
C20 C 0.9024(10) 0.1900(6) 0.3074(6) 0.046(2) Uani 1 1 d . A .
H20 H 0.9920 0.1680 0.3089 0.056 Uiso 1 1 calc R . .
C21 C 0.8620(9) 0.2324(6) 0.3830(5) 0.0387(19) Uani 1 1 d . . .
C22 C 0.9495(10) 0.2494(7) 0.4647(6) 0.054(2) Uani 1 1 d . A .
H22 H 1.0416 0.2306 0.4719 0.065 Uiso 1 1 calc R . .
C23 C 0.8978(11) 0.2942(7) 0.5338(6) 0.056(2) Uani 1 1 d . . .
H23 H 0.9577 0.3067 0.5877 0.068 Uiso 1 1 calc R A .
C24 C 0.7602(10) 0.3215(6) 0.5263(5) 0.045(2) Uani 1 1 d . A .
H24 H 0.7275 0.3504 0.5747 0.054 Uiso 1 1 calc R . .
C25 C 0.6725(9) 0.3059(5) 0.4477(5) 0.0362(19) Uani 1 1 d . . .
C26 C 0.7272(8) 0.2632(5) 0.3762(4) 0.0295(17) Uani 1 1 d . A .
C27 C 0.5270(18) 0.1495(11) -0.0840(11) 0.034(5) Uiso 0.50 1 d PD A 1
C28 C 0.417(2) 0.1782(14) -0.1493(11) 0.046(5) Uiso 0.50 1 d PD A 1
H28A H 0.3144 0.1544 -0.1456 0.069 Uiso 0.50 1 calc PR A 1
H28B H 0.4331 0.1525 -0.2056 0.069 Uiso 0.50 1 calc PR A 1
H28C H 0.4365 0.2456 -0.1373 0.069 Uiso 0.50 1 calc PR A 1
C29 C 0.468(3) 0.0410(11) -0.1093(13) 0.041(6) Uiso 0.50 1 d PD A 1
H29A H 0.3639 0.0264 -0.1042 0.061 Uiso 0.50 1 calc PR A 1
H29B H 0.5281 0.0139 -0.0724 0.061 Uiso 0.50 1 calc PR A 1
H29C H 0.4772 0.0156 -0.1671 0.061 Uiso 0.50 1 calc PR A 1
C30 C 0.693(2) 0.1859(17) -0.0906(15) 0.064(6) Uiso 0.50 1 d PD A 1
H30A H 0.7167 0.2534 -0.0737 0.096 Uiso 0.50 1 calc PR A 1
H30B H 0.7050 0.1643 -0.1483 0.096 Uiso 0.50 1 calc PR A 1
H30C H 0.7600 0.1625 -0.0540 0.096 Uiso 0.50 1 calc PR A 1
C27' C 0.489(2) 0.1429(13) -0.0903(14) 0.047(7) Uiso 0.50 1 d PD A 2
C28' C 0.353(2) 0.1513(17) -0.1531(13) 0.062(6) Uiso 0.50 1 d PD A 2
H28D H 0.2612 0.1164 -0.1437 0.093 Uiso 0.50 1 calc PR A 2
H28E H 0.3655 0.1265 -0.2103 0.093 Uiso 0.50 1 calc PR A 2
H28F H 0.3480 0.2163 -0.1445 0.093 Uiso 0.50 1 calc PR A 2
C29' C 0.517(3) 0.0419(14) -0.1015(16) 0.061(8) Uiso 0.50 1 d PD A 2
H29D H 0.4286 0.0014 -0.0943 0.091 Uiso 0.50 1 calc PR A 2
H29E H 0.6029 0.0426 -0.0597 0.091 Uiso 0.50 1 calc PR A 2
H29F H 0.5368 0.0192 -0.1574 0.091 Uiso 0.50 1 calc PR A 2
C30' C 0.641(2) 0.1958(16) -0.1045(14) 0.061(6) Uiso 0.50 1 d PD A 2
H30D H 0.6377 0.2607 -0.0990 0.091 Uiso 0.50 1 calc PR A 2
H30E H 0.6561 0.1681 -0.1605 0.091 Uiso 0.50 1 calc PR A 2
H30F H 0.7233 0.1916 -0.0629 0.091 Uiso 0.50 1 calc PR A 2
N31 N 0.3150(6) 0.1769(5) 0.3192(4) 0.0332(15) Uani 1 1 d . . .
C32 C 0.2981(9) 0.1616(6) 0.3936(5) 0.043(2) Uani 1 1 d . A .
H32 H 0.3468 0.2085 0.4426 0.051 Uiso 1 1 calc R . .
C33 C 0.2137(10) 0.0812(6) 0.4030(6) 0.048(2) Uani 1 1 d . . .
H33 H 0.2061 0.0747 0.4571 0.057 Uiso 1 1 calc R A .
C34 C 0.1404(11) 0.0102(6) 0.3331(6) 0.054(2) Uani 1 1 d . A .
C35 C 0.1612(10) 0.0246(6) 0.2556(6) 0.054(2) Uani 1 1 d . . .
H35 H 0.1151 -0.0220 0.2060 0.065 Uiso 1 1 calc R A .
C36 C 0.2492(9) 0.1071(6) 0.2506(5) 0.040(2) Uani 1 1 d . A .
H36 H 0.2632 0.1142 0.1974 0.049 Uiso 1 1 calc R . .
C37 C 0.0383(13) -0.0747(7) 0.3408(8) 0.082(4) Uani 1 1 d . . .
H37A H -0.0639 -0.0654 0.3357 0.123 Uiso 1 1 calc R A .
H37B H 0.0701 -0.0857 0.3952 0.123 Uiso 1 1 calc R . .
H37C H 0.0426 -0.1280 0.2965 0.123 Uiso 1 1 calc R . .
N38 N 0.5353(7) 0.4445(4) 0.3202(4) 0.0306(15) Uani 1 1 d . . .
C39 C 0.5765(9) 0.5081(5) 0.3958(5) 0.037(2) Uani 1 1 d . A .
H39 H 0.5622 0.4882 0.4441 0.045 Uiso 1 1 calc R . .
C40 C 0.6378(10) 0.5998(5) 0.4055(5) 0.042(2) Uani 1 1 d . . .
H40 H 0.6653 0.6412 0.4596 0.050 Uiso 1 1 calc R A .
C41 C 0.6596(9) 0.6321(5) 0.3352(5) 0.0388(19) Uani 1 1 d . A .
C42 C 0.6174(10) 0.5664(6) 0.2577(5) 0.045(2) Uani 1 1 d . . .
H42 H 0.6305 0.5844 0.2083 0.053 Uiso 1 1 calc R A .
C43 C 0.5566(9) 0.4750(6) 0.2530(5) 0.0374(19) Uani 1 1 d . A .
H43 H 0.5287 0.4321 0.1997 0.045 Uiso 1 1 calc R . .
C44 C 0.7211(13) 0.7331(6) 0.3430(6) 0.066(3) Uani 1 1 d . . .
H44A H 0.7924 0.7384 0.3060 0.099 Uiso 1 1 calc R A .
H44B H 0.7712 0.7637 0.4008 0.099 Uiso 1 1 calc R . .
H44C H 0.6393 0.7624 0.3274 0.099 Uiso 1 1 calc R . .
P1 P 0.0000 0.0000 0.0000 0.0488(9) Uani 1 2 d S . .
F1 F -0.0301(8) -0.0767(4) 0.0508(4) 0.0837(19) Uani 1 1 d . . .
F2 F -0.1695(7) -0.0264(6) -0.0448(5) 0.105(2) Uani 1 1 d . . .
F3 F 0.0333(10) -0.0742(5) -0.0746(5) 0.119(3) Uani 1 1 d . . .
P2 P 0.5381(6) 0.4976(4) 0.0002(4) 0.0390(16) Uiso 0.38 1 d PG B -1
F7 F 0.4255(11) 0.5441(7) -0.0499(6) 0.074(4) Uiso 0.38 1 d PG B -1
F8 F 0.6506(10) 0.4511(7) 0.0502(6) 0.108(7) Uiso 0.38 1 d PG B -1
F9 F 0.4185(10) 0.4765(8) 0.0570(6) 0.104(7) Uiso 0.38 1 d PG B -1
F10 F 0.6576(10) 0.5187(8) -0.0567(6) 0.122(7) Uiso 0.38 1 d PG B -1
F11 F 0.6091(12) 0.5959(5) 0.0656(5) 0.079(5) Uiso 0.38 1 d PG B -1
F12 F 0.4671(12) 0.3993(5) -0.0653(5) 0.082(5) Uiso 0.38 1 d PG B -1
C45 C 0.4669(17) -0.0042(11) 0.5442(8) 0.080(6) Uiso 0.50 1 d PG C -1
C46 C 0.5733(17) 0.0672(10) 0.5334(8) 0.070(7) Uiso 0.50 1 d PG C -1
H46 H 0.6143 0.1208 0.5780 0.084 Uiso 0.50 1 d PG C -1
C47 C 0.6193(17) 0.0596(11) 0.4566(10) 0.083(7) Uiso 0.50 1 d PG C -1
H47 H 0.6913 0.1079 0.4494 0.100 Uiso 0.50 1 d PG C -1
C48 C 0.5588(19) -0.0196(13) 0.3906(7) 0.092(8) Uiso 0.50 1 d PG C -1
H48 H 0.5899 -0.0248 0.3387 0.111 Uiso 0.50 1 d PG C -1
C49 C 0.452(2) -0.0911(11) 0.4014(8) 0.107(9) Uiso 0.50 1 d PG C -1
H49 H 0.4114 -0.1446 0.3567 0.128 Uiso 0.50 1 d PG C -1
C50 C 0.4063(17) -0.0834(10) 0.4781(10) 0.091(10) Uiso 0.50 1 d PG C -1
H50 H 0.3343 -0.1317 0.4854 0.109 Uiso 0.50 1 d PG C -1
C51 C 0.404(3) 0.0049(18) 0.6269(10) 0.153(15) Uiso 0.50 1 d PG C -1
H51A H 0.4697 0.0556 0.6710 0.230 Uiso 0.50 1 calc PR C -1
H51B H 0.3993 -0.0527 0.6437 0.230 Uiso 0.50 1 calc PR C -1
H51C H 0.3040 0.0175 0.6175 0.230 Uiso 0.50 1 calc PR C -1
P2' P 0.614(2) 0.4944(12) 0.0040(10) 0.042(4) Uiso 0.13 1 d PG D -2
F7' F 0.544(4) 0.3970(16) -0.0629(17) 0.092(7) Uiso 0.13 1 d PG D -2
F8' F 0.684(4) 0.5918(15) 0.0710(17) 0.092(7) Uiso 0.13 1 d PG D -2
F9' F 0.705(3) 0.444(2) 0.0615(18) 0.092(7) Uiso 0.13 1 d PG D -2
F10' F 0.522(4) 0.545(2) -0.053(2) 0.092(7) Uiso 0.13 1 d PG D -2
F11' F 0.477(3) 0.479(3) 0.051(2) 0.092(7) Uiso 0.13 1 d PG D -2
F12' F 0.750(3) 0.510(2) -0.0433(19) 0.092(7) Uiso 0.13 1 d PG D -2
O3 O 0.241(2) 0.6098(16) 0.2170(14) 0.098(5) Uiso 0.40 1 d PG E 1
C52 C 0.1312(19) 0.6457(13) 0.2036(10) 0.098(5) Uiso 0.40 1 d PG E 1
C53 C 0.111(3) 0.7260(19) 0.2678(16) 0.098(5) Uiso 0.40 1 d PG E 1
H53A H 0.1923 0.7416 0.3162 0.146 Uiso 0.40 1 d PG E 1
H53B H 0.0156 0.7099 0.2851 0.146 Uiso 0.40 1 d PG E 1
H53C H 0.1111 0.7790 0.2442 0.146 Uiso 0.40 1 d PG E 1
C54 C 0.021(3) 0.608(2) 0.1233(15) 0.098(5) Uiso 0.40 1 d PG E 1
H54A H 0.0506 0.5561 0.0885 0.146 Uiso 0.40 1 d PG E 1
H54B H 0.0176 0.6566 0.0939 0.146 Uiso 0.40 1 d PG E 1
H54C H -0.0779 0.5875 0.1348 0.146 Uiso 0.40 1 d PG E 1
O4 O 0.256(5) 0.641(4) 0.246(3) 0.097(11) Uiso 0.19 1 d PG F 2
C55 C 0.139(4) 0.641(3) 0.199(2) 0.097(11) Uiso 0.19 1 d PG F 2
C56 C 0.108(7) 0.590(4) 0.109(2) 0.097(11) Uiso 0.19 1 d PG F 2
H56A H 0.1910 0.5598 0.0975 0.146 Uiso 0.19 1 d PG F 2
H56B H 0.0980 0.6325 0.0743 0.146 Uiso 0.19 1 d PG F 2
H56C H 0.0159 0.5426 0.0965 0.146 Uiso 0.19 1 d PG F 2
C57 C 0.028(6) 0.693(5) 0.233(3) 0.097(11) Uiso 0.19 1 d PG F 2
H57A H 0.0652 0.7228 0.2921 0.146 Uiso 0.19 1 d PG F 2
H57B H -0.0671 0.6501 0.2250 0.146 Uiso 0.19 1 d PG F 2
H57C H 0.0150 0.7400 0.2028 0.146 Uiso 0.19 1 d PG F 2
O5 O 0.102(4) 0.670(3) 0.221(2) 0.098(10) Uiso 0.21 1 d PG G 3
C58 C 0.002(4) 0.659(2) 0.159(2) 0.098(10) Uiso 0.21 1 d PG G 3
C59 C -0.019(7) 0.577(3) 0.086(3) 0.098(10) Uiso 0.21 1 d PG G 3
H59A H 0.0546 0.5403 0.0968 0.146 Uiso 0.21 1 d PG G 3
H59B H -0.0045 0.5988 0.0361 0.146 Uiso 0.21 1 d PG G 3
H59C H -0.1193 0.5396 0.0760 0.146 Uiso 0.21 1 d PG G 3
C60 C -0.097(6) 0.726(3) 0.157(3) 0.100 Uiso 0.21 1 d PG G 3
H60A H -0.0685 0.7746 0.2098 0.150 Uiso 0.21 1 d PG G 3
H60B H -0.2005 0.6942 0.1506 0.150 Uiso 0.21 1 d PG G 3
H60C H -0.0857 0.7534 0.1107 0.150 Uiso 0.21 1 d PG G 3

loop_
_atom_site_aniso_label
_atom_site_aniso_U_11
_atom_site_aniso_U_22
_atom_site_aniso_U_33
_atom_site_aniso_U_23
_atom_site_aniso_U_13
_atom_site_aniso_U_12
Ru 0.0383(4) 0.0195(4) 0.0310(4) -0.0006(3) 0.0098(3) 0.0104(3)
O1 0.046(3) 0.038(3) 0.034(3) 0.004(2) 0.017(3) 0.016(3)
O2 0.047(3) 0.039(3) 0.033(3) 0.006(3) 0.007(2) 0.018(3)
N1 0.035(4) 0.018(3) 0.041(4) 0.002(3) 0.011(3) 0.004(3)
C2 0.036(5) 0.021(4) 0.050(5) 0.006(4) 0.011(4) 0.010(3)
C3 0.040(5) 0.026(5) 0.045(5) 0.004(4) 0.010(4) 0.009(4)
C4 0.052(5) 0.037(5) 0.054(6) 0.007(4) 0.021(4) 0.023(4)
C5 0.048(6) 0.039(6) 0.079(7) 0.009(5) 0.028(5) 0.025(4)
C6 0.040(5) 0.044(6) 0.069(7) 0.013(5) 0.009(5) 0.019(4)
C7 0.038(5) 0.032(5) 0.062(6) 0.012(4) 0.011(4) 0.011(4)
C8 0.045(5) 0.043(6) 0.057(6) 0.010(5) 0.001(4) 0.017(4)
C9 0.054(6) 0.036(5) 0.046(5) 0.008(4) 0.004(4) 0.010(4)
C10 0.042(5) 0.029(5) 0.031(4) 0.001(4) 0.005(4) 0.011(4)
N11 0.037(4) 0.031(4) 0.032(4) 0.006(3) 0.008(3) 0.014(3)
C12 0.047(5) 0.022(4) 0.031(4) 0.001(3) 0.009(4) 0.010(4)
C13 0.058(6) 0.029(5) 0.033(5) 0.006(4) 0.002(4) 0.015(4)
C14 0.059(5) 0.023(5) 0.038(5) 0.004(4) 0.015(4) 0.015(4)
C15 0.056(5) 0.019(4) 0.035(5) 0.001(3) 0.021(4) 0.012(4)
C16 0.041(5) 0.016(4) 0.039(5) -0.002(3) 0.013(4) 0.004(3)
N17 0.033(4) 0.024(4) 0.035(4) 0.003(3) 0.008(3) 0.007(3)
C18 0.038(4) 0.018(4) 0.037(4) 0.000(3) 0.014(4) 0.007(3)
C19 0.048(5) 0.032(5) 0.045(5) 0.008(4) 0.017(4) 0.017(4)
C20 0.044(5) 0.041(5) 0.061(6) 0.014(5) 0.015(5) 0.023(4)
C21 0.035(5) 0.030(5) 0.047(5) 0.007(4) 0.001(4) 0.007(4)
C22 0.041(5) 0.062(7) 0.062(6) 0.019(5) 0.001(5) 0.019(5)
C23 0.064(6) 0.054(6) 0.042(5) 0.005(5) -0.006(5) 0.014(5)
C24 0.058(6) 0.038(5) 0.037(5) 0.007(4) 0.007(4) 0.014(4)
C25 0.051(5) 0.019(4) 0.038(5) 0.005(4) 0.010(4) 0.008(4)
C26 0.030(4) 0.022(4) 0.034(4) 0.003(3) 0.002(3) 0.004(3)
N31 0.026(3) 0.041(4) 0.035(4) 0.005(3) 0.006(3) 0.019(3)
C32 0.047(5) 0.035(5) 0.040(5) 0.000(4) -0.004(4) 0.015(4)
C33 0.054(6) 0.035(5) 0.059(6) 0.025(5) 0.011(5) 0.007(4)
C34 0.062(6) 0.033(5) 0.067(7) 0.015(5) 0.011(5) 0.010(5)
C35 0.059(6) 0.022(5) 0.065(7) -0.012(4) 0.003(5) 0.002(4)
C36 0.045(5) 0.030(5) 0.043(5) 0.000(4) 0.013(4) 0.007(4)
C37 0.095(9) 0.038(6) 0.109(9) 0.034(6) 0.009(7) -0.009(6)
N38 0.035(4) 0.032(4) 0.026(3) 0.002(3) 0.007(3) 0.015(3)
C39 0.057(5) 0.033(5) 0.026(4) 0.005(4) 0.016(4) 0.017(4)
C40 0.067(6) 0.019(5) 0.034(5) -0.008(4) 0.010(4) 0.015(4)
C41 0.052(5) 0.024(5) 0.039(5) 0.006(4) 0.003(4) 0.012(4)
C42 0.073(6) 0.029(5) 0.029(4) 0.009(4) 0.005(4) 0.006(4)
C43 0.048(5) 0.029(5) 0.029(4) -0.003(4) 0.001(4) 0.013(4)
C44 0.103(9) 0.022(5) 0.063(6) 0.007(5) 0.002(6) 0.003(5)
P1 0.050(2) 0.0347(19) 0.050(2) -0.0078(16) 0.0053(16) 0.0080(15)
F1 0.104(5) 0.062(4) 0.072(4) 0.015(3) 0.004(4) -0.003(4)
F2 0.062(4) 0.122(6) 0.120(6) 0.045(5) -0.006(4) -0.005(4)
F3 0.184(8) 0.081(5) 0.100(5) -0.010(4) 0.068(6) 0.059(5)

loop_
_atom_type_symbol
_atom_type_description
_atom_type_scat_dispersion_real
_atom_type_scat_dispersion_imag
_atom_type_scat_source
C C 0.0033 0.0016 'International Tables Vol C Tables 4.2.6.8 and 6.1.1.4'
H H 0.0000 0.0000 'International Tables Vol C Tables 4.2.6.8 and 6.1.1.4'
N N 0.0061 0.0033 'International Tables Vol C Tables 4.2.6.8 and 6.1.1.4'
O O 0.0106 0.0060 'International Tables Vol C Tables 4.2.6.8 and 6.1.1.4'
F F 0.0171 0.0103 'International Tables Vol C Tables 4.2.6.8 and 6.1.1.4'
P P 0.1023 0.0942 'International Tables Vol C Tables 4.2.6.8 and 6.1.1.4'
Ru Ru -1.2594 0.8363 'International Tables Vol C Tables 4.2.6.8 and 6.1.1.4'

loop_
_geom_angle_atom_site_label_1
_geom_angle_atom_site_label_2
_geom_angle_atom_site_label_3
_geom_angle
_geom_angle_site_symmetry_1
_geom_angle_site_symmetry_3
O2 Ru O1 78.3(2) . .
O2 Ru N38 88.2(2) . .
O1 Ru N38 87.1(2) . .
O2 Ru N31 88.6(2) . .
O1 Ru N31 87.9(2) . .
N38 Ru N31 174.5(2) . .
O2 Ru N1 154.6(2) . .
O1 Ru N1 76.4(2) . .
N38 Ru N1 88.6(2) . .
N31 Ru N1 92.4(2) . .
O2 Ru N17 75.1(2) . .
O1 Ru N17 153.3(2) . .
N38 Ru N17 92.8(2) . .
N31 Ru N17 90.6(2) . .
N1 Ru N17 130.3(2) . .
O2 Ru N11 140.1(2) . .
O1 Ru N11 141.7(2) . .
N38 Ru N11 93.5(2) . .
N31 Ru N11 91.8(2) . .
N1 Ru N11 65.3(2) . .
N17 Ru N11 65.0(2) . .
C3 O1 Ru 118.1(5) . .
C25 O2 Ru 119.8(5) . .
C10 N1 C2 119.0(6) . .
C10 N1 Ru 129.0(5) . .
C2 N1 Ru 112.0(5) . .
C3 C2 N1 115.5(7) . .
C3 C2 C7 122.6(7) . .
N1 C2 C7 121.9(7) . .
O1 C3 C2 117.4(6) . .
O1 C3 C4 123.9(7) . .
C2 C3 C4 118.7(7) . .
C3 C4 C5 118.7(8) . .
C6 C5 C4 123.0(8) . .
C5 C6 C7 119.3(8) . .
C8 C7 C2 117.1(7) . .
C8 C7 C6 125.4(8) . .
C2 C7 C6 117.5(8) . .
C9 C8 C7 120.3(8) . .
C8 C9 C10 119.8(8) . .
N1 C10 C9 121.9(7) . .
N1 C10 C12 113.6(6) . .
C9 C10 C12 124.4(7) . .
C12 N11 C16 118.3(6) . .
C12 N11 Ru 120.3(4) . .
C16 N11 Ru 121.4(5) . .
N11 C12 C13 123.1(7) . .
N11 C12 C10 111.7(6) . .
C13 C12 C10 125.1(7) . .
C14 C13 C12 119.4(7) . .
C13 C14 C15 116.7(7) . .
C13 C14 C27' 117.2(9) . .
C15 C14 C27' 125.9(9) . .
C13 C14 C27 128.1(9) . .
C15 C14 C27 115.2(8) . .
C27' C14 C27 12.7(9) . .
C16 C15 C14 120.0(7) . .
N11 C16 C15 122.5(7) . .
N11 C16 C18 111.4(6) . .
C15 C16 C18 126.1(7) . .
C18 N17 C26 118.5(6) . .
C18 N17 Ru 128.1(5) . .
C26 N17 Ru 113.3(4) . .
N17 C18 C19 121.0(7) . .
N17 C18 C16 113.9(6) . .
C19 C18 C16 125.1(6) . .
C20 C19 C18 120.0(7) . .
C19 C20 C21 120.3(7) . .
C26 C21 C20 116.9(7) . .
C26 C21 C22 117.7(7) . .
C20 C21 C22 125.3(7) . .
C23 C22 C21 119.3(8) . .
C22 C23 C24 122.4(8) . .
C25 C24 C23 119.7(8) . .
O2 C25 C24 124.2(7) . .
O2 C25 C26 117.5(7) . .
C24 C25 C26 118.3(7) . .
N17 C26 C21 123.2(7) . .
N17 C26 C25 114.2(6) . .
C21 C26 C25 122.5(7) . .
C14 C27 C30 115.2(14) . .
C14 C27 C28 108.1(13) . .
C30 C27 C28 109.8(14) . .
C14 C27 C29 105.0(13) . .
C30 C27 C29 116.5(17) . .
C28 C27 C29 101.1(14) . .
C14 C27' C28' 115.5(15) . .
C14 C27' C30' 104.5(15) . .
C28' C27' C30' 111.4(16) . .
C14 C27' C29' 107.9(14) . .
C28' C27' C29' 114.7(17) . .
C30' C27' C29' 101.5(17) . .
C32 N31 C36 116.6(7) . .
C32 N31 Ru 119.6(6) . .
C36 N31 Ru 123.7(5) . .
N31 C32 C33 124.0(8) . .
C34 C33 C32 120.2(8) . .
C33 C34 C35 116.0(9) . .
C33 C34 C37 121.5(9) . .
C35 C34 C37 122.4(9) . .
C34 C35 C36 120.9(9) . .
N31 C36 C35 122.2(8) . .
C43 N38 C39 116.8(7) . .
C43 N38 Ru 124.1(5) . .
C39 N38 Ru 118.9(5) . .
N38 C39 C40 123.3(7) . .
C39 C40 C41 120.0(7) . .
C42 C41 C40 116.5(7) . .
C42 C41 C44 122.0(7) . .
C40 C41 C44 121.5(8) . .
C41 C42 C43 120.2(7) . .
N38 C43 C42 123.2(7) . .
F2 P1 F2 179.999(1) . 2
F2 P1 F3 91.3(5) . 2
F2 P1 F3 88.7(5) 2 2
F2 P1 F3 88.7(5) . .
F2 P1 F3 91.3(5) 2 .
F3 P1 F3 179.998(1) 2 .
F2 P1 F1 89.4(4) . 2
F2 P1 F1 90.6(4) 2 2
F3 P1 F1 90.6(4) 2 2
F3 P1 F1 89.4(4) . 2
F2 P1 F1 90.6(4) . .
F2 P1 F1 89.4(4) 2 .
F3 P1 F1 89.4(4) 2 .
F3 P1 F1 90.6(4) . .
F1 P1 F1 179.998(1) 2 .
F8 P2 F7 180.0 . .
F8 P2 F10 90.0 . .
F7 P2 F10 90.0 . .
F8 P2 F11 90.0 . .
F7 P2 F11 90.0 . .
F10 P2 F11 90.0 . .
F8 P2 F12 90.0 . .
F7 P2 F12 90.0 . .
F10 P2 F12 90.0 . .
F11 P2 F12 180.0 . .
F8 P2 F9 90.0 . .
F7 P2 F9 90.0 . .
F10 P2 F9 180.0 . .
F11 P2 F9 90.0 . .
F12 P2 F9 90.0 . .
C46 C45 C50 120.0 . .
C46 C45 C51 121.5 . .
C50 C45 C51 118.4 . .
C47 C46 C45 120.0 . .
C46 C47 C48 120.0 . .
C49 C48 C47 120.0 . .
C50 C49 C48 120.0 . .
C49 C50 C45 120.0 . .
F9' P2' F8' 90.0 . .
F9' P2' F10' 180.0 . .
F8' P2' F10' 90.0 . .
F9' P2' F11' 90.0 . .
F8' P2' F11' 90.0 . .
F10' P2' F11' 90.0 . .
F9' P2' F7' 90.0 . .
F8' P2' F7' 180.0 . .
F10' P2' F7' 90.0 . .
F11' P2' F7' 90.0 . .
F9' P2' F12' 90.0 . .
F8' P2' F12' 90.0 . .
F10' P2' F12' 90.0 . .
F11' P2' F12' 180.0 . .
F7' P2' F12' 90.0 . .
O3 C52 C53 120.0 . .
O3 C52 C54 120.0 . .
C53 C52 C54 120.0 . .
O4 C55 C56 120.0 . .
O4 C55 C57 120.0 . .
C56 C55 C57 120.0 . .
O5 C58 C60 120.0 . .
O5 C58 C59 120.0 . .
C60 C58 C59 119.9 . .

loop_
_geom_bond_atom_site_label_1
_geom_bond_atom_site_label_2
_geom_bond_distance
_geom_bond_site_symmetry_2
Ru O2 2.030(5) .
Ru O1 2.031(5) .
Ru N38 2.097(6) .
Ru N31 2.100(7) .
Ru N1 2.185(6) .
Ru N17 2.222(6) .
Ru N11 2.440(6) .
O1 C3 1.329(9) .
O2 C25 1.324(9) .
N1 C10 1.328(9) .
N1 C2 1.381(9) .
C2 C3 1.402(11) .
C2 C7 1.418(11) .
C3 C4 1.388(10) .
C4 C5 1.405(12) .
C5 C6 1.378(12) .
C6 C7 1.408(11) .
C7 C8 1.400(12) .
C8 C9 1.372(12) .
C9 C10 1.401(11) .
C10 C12 1.478(10) .
N11 C12 1.329(9) .
N11 C16 1.345(9) .
C12 C13 1.386(10) .
C13 C14 1.408(11) .
C14 C15 1.400(11) .
C14 C27' 1.53(2) .
C14 C27 1.52(2) .
C15 C16 1.382(10) .
C16 C18 1.473(11) .
N17 C18 1.349(9) .
N17 C26 1.365(9) .
C18 C19 1.410(10) .
C19 C20 1.359(11) .
C20 C21 1.407(11) .
C21 C26 1.397(10) .
C21 C22 1.418(11) .
C22 C23 1.386(13) .
C23 C24 1.396(12) .
C24 C25 1.379(11) .
C25 C26 1.422(10) .
C27 C30 1.559(10) .
C27 C28 1.560(10) .
C27 C29 1.570(10) .
C27' C28' 1.552(10) .
C27' C30' 1.563(10) .
C27' C29' 1.563(10) .
N31 C32 1.336(10) .
N31 C36 1.344(10) .
C32 C33 1.378(12) .
C33 C34 1.379(13) .
C34 C35 1.391(13) .
C34 C37 1.495(13) .
C35 C36 1.390(12) .
N38 C43 1.331(9) .
N38 C39 1.351(9) .
C39 C40 1.365(11) .
C40 C41 1.394(11) .
C41 C42 1.389(11) .
C41 C44 1.501(12) .
C42 C43 1.376(11) .
P1 F2 1.567(6) .
P1 F2 1.567(6) 2
P1 F3 1.575(6) 2
P1 F3 1.575(6) .
P1 F1 1.594(6) 2
P1 F1 1.594(6) .
P2 F8 1.5899 .
P2 F7 1.5900 .
P2 F10 1.5900 .
P2 F11 1.5901 .
P2 F12 1.5901 .
P2 F9 1.5902 .
C45 C46 1.3899 .
C45 C50 1.3902 .
C45 C51 1.5564 .
C46 C47 1.3898 .
C47 C48 1.3901 .
C48 C49 1.3900 .
C49 C50 1.3899 .
P2' F9' 1.5898 .
P2' F8' 1.5899 .
P2' F10' 1.5900 .
P2' F11' 1.5901 .
P2' F7' 1.5901 .
P2' F12' 1.5901 .
O3 C52 1.2400 .
C52 C53 1.4799 .
C52 C54 1.4799 .
O4 C55 1.2400 .
C55 C56 1.4800 .
C55 C57 1.4801 .
O5 C58 1.2398 .
C58 C60 1.4798 .
C58 C59 1.4800 .

loop_
_geom_torsion_atom_site_label_1
_geom_torsion_atom_site_label_2
_geom_torsion_atom_site_label_3
_geom_torsion_atom_site_label_4
_geom_torsion
O2 Ru O1 C3 171.2(6)
N38 Ru O1 C3 82.5(6)
N31 Ru O1 C3 -99.8(6)
N1 Ru O1 C3 -6.7(5)
N17 Ru O1 C3 173.1(5)
N11 Ru O1 C3 -9.5(7)
O1 Ru O2 C25 -178.2(6)
N38 Ru O2 C25 -90.8(6)
N31 Ru O2 C25 93.7(6)
N1 Ru O2 C25 -173.6(5)
N17 Ru O2 C25 2.6(5)
N11 Ru O2 C25 2.5(7)
O2 Ru N1 C10 178.5(6)
O1 Ru N1 C10 -176.8(7)
N38 Ru N1 C10 95.8(7)
N31 Ru N1 C10 -89.6(7)
N17 Ru N1 C10 3.3(8)
N11 Ru N1 C10 1.3(6)
O2 Ru N1 C2 -0.1(8)
O1 Ru N1 C2 4.6(5)
N38 Ru N1 C2 -82.8(5)
N31 Ru N1 C2 91.8(5)
N17 Ru N1 C2 -175.3(5)
N11 Ru N1 C2 -177.3(6)
C10 N1 C2 C3 179.1(7)
Ru N1 C2 C3 -2.1(8)
C10 N1 C2 C7 -0.2(11)
Ru N1 C2 C7 178.6(6)
Ru O1 C3 C2 7.9(9)
Ru O1 C3 C4 -172.6(6)
N1 C2 C3 O1 -3.4(11)
C7 C2 C3 O1 175.9(7)
N1 C2 C3 C4 177.0(7)
C7 C2 C3 C4 -3.7(12)
O1 C3 C4 C5 -176.6(8)
C2 C3 C4 C5 2.9(13)
C3 C4 C5 C6 -0.8(14)
C4 C5 C6 C7 -0.7(14)
C3 C2 C7 C8 -177.3(8)
N1 C2 C7 C8 2.0(12)
C3 C2 C7 C6 2.1(12)
N1 C2 C7 C6 -178.6(7)
C5 C6 C7 C8 179.4(9)
C5 C6 C7 C2 0.0(13)
C2 C7 C8 C9 -1.8(13)
C6 C7 C8 C9 178.8(9)
C7 C8 C9 C10 -0.1(13)
C2 N1 C10 C9 -1.9(11)
Ru N1 C10 C9 179.6(6)
C2 N1 C10 C12 176.0(7)
Ru N1 C10 C12 -2.5(10)
C8 C9 C10 N1 2.0(13)
C8 C9 C10 C12 -175.6(8)
O2 Ru N11 C12 -177.8(5)
O1 Ru N11 C12 3.3(8)
N38 Ru N11 C12 -86.5(6)
N31 Ru N11 C12 92.2(6)
N1 Ru N11 C12 0.3(5)
N17 Ru N11 C12 -178.0(6)
O2 Ru N11 C16 0.2(7)
O1 Ru N11 C16 -178.6(5)
N38 Ru N11 C16 91.6(6)
N31 Ru N11 C16 -89.7(6)
N1 Ru N11 C16 178.4(6)
N17 Ru N11 C16 0.1(5)
C16 N11 C12 C13 -0.7(11)
Ru N11 C12 C13 177.4(6)
C16 N11 C12 C10 -179.7(7)
Ru N11 C12 C10 -1.5(9)
N1 C10 C12 N11 2.3(10)
C9 C10 C12 N11 -179.8(8)
N1 C10 C12 C13 -176.5(7)
C9 C10 C12 C13 1.3(13)
N11 C12 C13 C14 1.0(12)
C10 C12 C13 C14 179.7(8)
C12 C13 C14 C15 -0.6(12)
C12 C13 C14 C27' 174.5(10)
C12 C13 C14 C27 -177.6(10)
C13 C14 C15 C16 0.2(11)
C27' C14 C15 C16 -174.5(10)
C27 C14 C15 C16 177.5(9)
C12 N11 C16 C15 0.2(11)
Ru N11 C16 C15 -177.9(5)
C12 N11 C16 C18 179.9(6)
Ru N11 C16 C18 1.8(8)
C14 C15 C16 N11 0.1(12)
C14 C15 C16 C18 -179.5(7)
O2 Ru N17 C18 177.6(7)
O1 Ru N17 C18 175.8(5)
N38 Ru N17 C18 -95.1(6)
N31 Ru N17 C18 89.2(6)
N1 Ru N17 C18 -4.5(7)
N11 Ru N17 C18 -2.5(6)
O2 Ru N17 C26 -0.7(5)
O1 Ru N17 C26 -2.5(8)
N38 Ru N17 C26 86.7(5)
N31 Ru N17 C26 -89.0(5)
N1 Ru N17 C26 177.2(4)
N11 Ru N17 C26 179.3(6)
C26 N17 C18 C19 0.7(11)
Ru N17 C18 C19 -177.5(5)
C26 N17 C18 C16 -177.5(6)
Ru N17 C18 C16 4.3(9)
N11 C16 C18 N17 -3.5(9)
C15 C16 C18 N17 176.2(7)
N11 C16 C18 C19 178.4(7)
C15 C16 C18 C19 -2.0(12)
N17 C18 C19 C20 -1.1(12)
C16 C18 C19 C20 177.0(7)
C18 C19 C20 C21 0.6(13)
C19 C20 C21 C26 0.2(12)
C19 C20 C21 C22 -177.2(8)
C26 C21 C22 C23 0.9(13)
C20 C21 C22 C23 178.2(9)
C21 C22 C23 C24 1.5(15)
C22 C23 C24 C25 -1.6(14)
Ru O2 C25 C24 176.2(6)
Ru O2 C25 C26 -4.2(9)
C23 C24 C25 O2 178.8(8)
C23 C24 C25 C26 -0.8(12)
C18 N17 C26 C21 0.1(11)
Ru N17 C26 C21 178.6(6)
C18 N17 C26 C25 -179.6(7)
Ru N17 C26 C25 -1.1(8)
C20 C21 C26 N17 -0.6(12)
C22 C21 C26 N17 177.0(7)
C20 C21 C26 C25 179.1(7)
C22 C21 C26 C25 -3.3(12)
O2 C25 C26 N17 3.4(10)
C24 C25 C26 N17 -177.0(7)
O2 C25 C26 C21 -176.4(7)
C24 C25 C26 C21 3.3(12)
C13 C14 C27 C30 132.8(14)
C15 C14 C27 C30 -44.2(16)
C27' C14 C27 C30 166(5)
C13 C14 C27 C28 9.6(17)
C15 C14 C27 C28 -167.4(11)
C27' C14 C27 C28 43(4)
C13 C14 C27 C29 -97.7(14)
C15 C14 C27 C29 85.3(14)
C27' C14 C27 C29 -64(5)
C13 C14 C27' C28' 2.5(18)
C15 C14 C27' C28' 177.1(13)
C27 C14 C27' C28' -148(6)
C13 C14 C27' C30' 125.2(13)
C15 C14 C27' C30' -60.1(16)
C27 C14 C27' C30' -25(4)
C13 C14 C27' C29' -127.3(14)
C15 C14 C27' C29' 47.3(18)
C27 C14 C27' C29' 82(5)
O2 Ru N31 C32 25.0(5)
O1 Ru N31 C32 -53.3(5)
N38 Ru N31 C32 -29(2)
N1 Ru N31 C32 -129.6(5)
N17 Ru N31 C32 100.0(5)
N11 Ru N31 C32 165.1(5)
O2 Ru N31 C36 -158.8(6)
O1 Ru N31 C36 122.9(6)
N38 Ru N31 C36 147(2)
N1 Ru N31 C36 46.6(6)
N17 Ru N31 C36 -83.7(6)
N11 Ru N31 C36 -18.7(6)
C36 N31 C32 C33 -2.7(11)
Ru N31 C32 C33 173.8(6)
N31 C32 C33 C34 0.2(13)
C32 C33 C34 C35 1.7(13)
C32 C33 C34 C37 -175.1(9)
C33 C34 C35 C36 -1.0(13)
C37 C34 C35 C36 175.7(9)
C32 N31 C36 C35 3.3(11)
Ru N31 C36 C35 -173.0(6)
C34 C35 C36 N31 -1.6(13)
O2 Ru N38 C43 156.8(6)
O1 Ru N38 C43 -124.8(6)
N31 Ru N38 C43 -149(2)
N1 Ru N38 C43 -48.4(6)
N17 Ru N38 C43 81.9(6)
N11 Ru N38 C43 16.8(6)
O2 Ru N38 C39 -27.9(5)
O1 Ru N38 C39 50.4(5)
N31 Ru N38 C39 26(3)
N1 Ru N38 C39 126.9(5)
N17 Ru N38 C39 -102.9(5)
N11 Ru N38 C39 -168.0(5)
C43 N38 C39 C40 -0.2(11)
Ru N38 C39 C40 -175.8(6)
N38 C39 C40 C41 0.5(12)
C39 C40 C41 C42 -0.7(12)
C39 C40 C41 C44 177.6(8)
C40 C41 C42 C43 0.5(12)
C44 C41 C42 C43 -177.7(8)
C39 N38 C43 C42 0.1(11)
Ru N38 C43 C42 175.4(6)
C41 C42 C43 N38 -0.3(13)
C50 C45 C46 C47 0.0
C51 C45 C46 C47 -175.5
C45 C46 C47 C48 0.0
C46 C47 C48 C49 0.0
C47 C48 C49 C50 0.0
C48 C49 C50 C45 0.0
C46 C45 C50 C49 0.0
C51 C45 C50 C49 175.6
